data_4306071
loop_
_publ_author_name
'S\'onia A. Carabineiro'
'Ronan M. Bellabarba'
'Pedro T. Gomes'
'Sofia I. Pascu'
'Lu\'is F. Veiros'
'Cristina Freire'
'Laura C. J. Pereira'
'Rui T. Henriques'
'M. Concei\,c\~ao Oliveira'
'John E. Warren'

_publ_section_title
;
Synthesis, Structure and Magnetic Behavior of Five-Coordinate
Bis(iminopyrrolyl) Complexes of Cobalt(II) containing PMe3 and THF Ligands
;
_journal_name_full 'Inorganic Chemistry'
_journal_page_first 8896
_journal_page_last 8911
_journal_paper_doi 10.1021/ic800992f
_journal_volume 47
_journal_year 2008
_chemical_formula_moiety 'C38 H50 Co1 N4 O1'
_chemical_formula_sum 'C38 H50 Co N4 O'
_chemical_formula_weight 637.77
_space_group_IT_number 14
_symmetry_cell_setting monoclinic
_symmetry_space_group_name_Hall '-P 2yn'
_symmetry_space_group_name_H-M 'P 1 21/n 1'
_atom_sites_solution_hydrogens geom
_atom_sites_solution_primary direct
_audit_creation_date 07-11-04
_audit_creation_method CRYSTALS_ver_12.80
_cell_angle_alpha 90
_cell_angle_beta 93.3850(10)
_cell_angle_gamma 90
_cell_formula_units_Z 4
_cell_length_a 11.6637(11)
_cell_length_b 21.386(2)
_cell_length_c 14.1464(13)
_cell_measurement_reflns_used 0
_cell_measurement_temperature 150
_cell_measurement_theta_max 30
_cell_measurement_theta_min 0
_cell_volume 3522.5(6)
_computing_cell_refinement 'Bruker SAINT'
_computing_data_collection 'Bruker APEX2'
_computing_data_reduction 'Bruker SAINT'
_computing_molecular_graphics 'CAMERON (Watkin et al., 1996)'
_computing_publication_material 'CRYSTALS (Betteridge et al., 2003)'
_computing_structure_refinement 'CRYSTALS (Betteridge et al., 2003)'
_computing_structure_solution 'SIR92 (Altomare et al., 1994)'
_diffrn_ambient_temperature 150
_diffrn_measured_fraction_theta_full 0.996
_diffrn_measured_fraction_theta_max 0.930
_diffrn_measurement_device_type 'Bruker SMART APEX2 CCD'
_diffrn_measurement_method 'fine-slice \w scans'
_diffrn_radiation_monochromator 'silicon 111'
_diffrn_radiation_source 'Daresbury SRS station 9.8'
_diffrn_radiation_type synchrotron
_diffrn_radiation_wavelength 0.6709
_diffrn_reflns_av_R_equivalents 0.028
_diffrn_reflns_limit_h_max 17
_diffrn_reflns_limit_h_min -16
_diffrn_reflns_limit_k_max 31
_diffrn_reflns_limit_k_min -31
_diffrn_reflns_limit_l_max 20
_diffrn_reflns_limit_l_min -21
_diffrn_reflns_number 42070
_diffrn_reflns_theta_full 25.000
_diffrn_reflns_theta_max 32.148
_diffrn_reflns_theta_min 1.728
_diffrn_standards_decay_% 5
_diffrn_standards_number 0
_exptl_absorpt_coefficient_mu 0.521
_exptl_absorpt_correction_type multi-scan
_exptl_absorpt_process_details 'Bruker SADABS'
_exptl_crystal_colour brown
_exptl_crystal_density_diffrn 1.203
_exptl_crystal_description block
_exptl_crystal_F_000 1364
_exptl_crystal_size_max 0.04
_exptl_crystal_size_mid 0.03
_exptl_crystal_size_min 0.02
_refine_diff_density_max 0.38
_refine_diff_density_min -0.37
_refine_ls_extinction_method None
_refine_ls_goodness_of_fit_ref 1.0392
_refine_ls_hydrogen_treatment noref
_refine_ls_matrix_type full
_refine_ls_number_parameters 397
_refine_ls_number_reflns 5189
_refine_ls_number_restraints 0
_refine_ls_R_factor_all 0.0952
_refine_ls_R_factor_gt 0.0411
_refine_ls_shift/su_max 0.001481
_refine_ls_structure_factor_coef F
_refine_ls_weighting_details
;
 Method, part 1, Chebychev polynomial, (Watkin, 1994, Prince, 1982) 
 [weight] = 1.0/[A~0~*T~0~(x)+A~1~*T~1~(x) ... +A~n-1~]*T~n-1~(x)] 
 where A~i~ are the Chebychev coefficients listed below and x= Fcalc/Fmax 
 Method = Robust Weighting (Prince, 1982) 
 W = [weight] * [1-(deltaF/6*sigmaF)^2^]^2^ 
 A~i~ are: 
 0.487 0.440 0.301 
;
_refine_ls_weighting_scheme calc
_refine_ls_wR_factor_all 0.0784
_refine_ls_wR_factor_gt 0.0441
_refine_ls_wR_factor_ref 0.0441
_reflns_limit_h_max 17
_reflns_limit_h_min -16
_reflns_limit_k_max 31
_reflns_limit_k_min 0
_reflns_limit_l_max 21
_reflns_limit_l_min 0
_reflns_number_gt 5189
_reflns_number_total 11528
_reflns_threshold_expression I>3.00u(I)
_oxford_diffrn_Wilson_B_factor 0.00
_oxford_diffrn_Wilson_scale 0.00
_oxford_refine_ls_scale 0.1515(2)
_oxford_structure_analysis_title 'compound_4a_ox088 in P2(1)/n'
_cod_data_source_file ic800992f_si_002_4.cif
_cod_data_source_block compound_4a_CRYSTALS_cif
_cod_depositor_comments
;
The following automatic conversions were performed:
'_symmetry_cell_setting' value 'Monoclinic' changed to 'monoclinic'
according to '/home/saulius/struct/CIF-dictionaries/cif_core.dic'
dictionary named 'cif_core.dic' version 2.4.1 from 2010-06-29.

Automatic conversion script
Id: cif_fix_enum 1527 2010-12-29 10:47:43Z saulius 
;
_cod_original_cell_volume 3522.6(6)
_cod_original_sg_symbol_H-M 'P 1 21/n 1 '
_cod_original_formula_sum 'C38 H50 Co1 N4 O1'
_cod_database_code 4306071

loop_
_symmetry_equiv_pos_as_xyz
x,y,z
-x,-y,-z
-x+1/2,y+1/2,-z+1/2
x+1/2,-y+1/2,z+1/2

loop_
_atom_site_label
_atom_site_type_symbol
_atom_site_fract_x
_atom_site_fract_y
_atom_site_fract_z
_atom_site_U_iso_or_equiv
_atom_site_occupancy
_atom_site_adp_type
_atom_site_refinement_flags_posn
_atom_site_refinement_flags_adp
_atom_site_refinement_flags_occupancy
_atom_site_disorder_assembly
_atom_site_disorder_group
_atom_site_attached_hydrogens
C100 C 0.5447(3) 0.47737(15) 1.1883(3) 0.0580 1.0000 Uani . . . . . .
C101 C 0.5003(5) 0.41519(18) 1.2159(4) 0.1092 1.0000 Uani . . . . . .
C102 C 0.4360(4) 0.42366(19) 1.3014(3) 0.0879 1.0000 Uani . . . . . .
C104 C 0.4833(3) 0.47953(14) 1.3442(3) 0.0629 1.0000 Uani . . . . . .
C1 C 0.28396(18) 0.62440(11) 1.37959(16) 0.0319 1.0000 Uani . . . . . .
C2 C 0.26440(18) 0.64850(12) 1.46933(16) 0.0330 1.0000 Uani . . . . . .
C3 C 0.37049(19) 0.66724(12) 1.50907(15) 0.0334 1.0000 Uani . . . . . .
C4 C 0.45038(17) 0.65265(11) 1.44221(15) 0.0279 1.0000 Uani . . . . . .
C5 C 0.57047(17) 0.66267(10) 1.44201(14) 0.0285 1.0000 Uani . . . . . .
C7 C 0.74104(18) 0.62354(11) 1.13650(16) 0.0328 1.0000 Uani . . . . . .
C8 C 0.76005(18) 0.64707(12) 1.04579(17) 0.0344 1.0000 Uani . . . . . .
C9 C 0.65344(19) 0.66339(12) 1.00533(15) 0.0334 1.0000 Uani . . . . . .
C10 C 0.57368(17) 0.64853(11) 1.07259(15) 0.0280 1.0000 Uani . . . . . .
C11 C 0.45285(17) 0.65699(11) 1.07272(15) 0.0299 1.0000 Uani . . . . . .
C13 C 0.74401(17) 0.66044(10) 1.36793(14) 0.0265 1.0000 Uani . . . . . .
C14 C 0.82734(17) 0.61377(12) 1.38487(15) 0.0320 1.0000 Uani . . . . . .
C15 C 0.94238(19) 0.63142(12) 1.38591(18) 0.0374 1.0000 Uani . . . . . .
C16 C 0.97363(18) 0.69246(13) 1.36828(17) 0.0370 1.0000 Uani . . . . . .
C17 C 0.89025(18) 0.73671(12) 1.34638(16) 0.0339 1.0000 Uani . . . . . .
C18 C 0.77376(17) 0.72188(10) 1.34444(14) 0.0271 1.0000 Uani . . . . . .
C19 C 0.28004(16) 0.65604(10) 1.14696(14) 0.0269 1.0000 Uani . . . . . .
C20 C 0.25106(17) 0.71738(11) 1.17017(14) 0.0282 1.0000 Uani . . . . . .
C21 C 0.13438(19) 0.73302(12) 1.16751(17) 0.0346 1.0000 Uani . . . . . .
C22 C 0.05078(18) 0.68901(13) 1.14451(17) 0.0384 1.0000 Uani . . . . . .
C23 C 0.08093(19) 0.62779(12) 1.12785(17) 0.0372 1.0000 Uani . . . . . .
C24 C 0.19620(18) 0.60925(12) 1.12966(15) 0.0318 1.0000 Uani . . . . . .
C25 C 0.7921(2) 0.54684(12) 1.4019(2) 0.0449 1.0000 Uani . . . . . .
C26 C 0.7931(5) 0.53210(18) 1.5053(3) 0.0998 1.0000 Uani . . . . . .
C27 C 0.8615(4) 0.49883(17) 1.3499(3) 0.0756 1.0000 Uani . . . . . .
C28 C 0.68309(18) 0.77031(11) 1.31388(15) 0.0311 1.0000 Uani . . . . . .
C29 C 0.6804(3) 0.82451(15) 1.38374(19) 0.0495 1.0000 Uani . . . . . .
C30 C 0.7003(2) 0.79391(12) 1.21383(17) 0.0418 1.0000 Uani . . . . . .
C31 C 0.34185(18) 0.76536(11) 1.20075(16) 0.0311 1.0000 Uani . . . . . .
C32 C 0.3200(2) 0.79360(12) 1.29803(17) 0.0400 1.0000 Uani . . . . . .
C33 C 0.3521(2) 0.81614(14) 1.12684(18) 0.0456 1.0000 Uani . . . . . .
C34 C 0.2316(2) 0.54193(12) 1.11402(19) 0.0409 1.0000 Uani . . . . . .
C35 C 0.2556(4) 0.52918(16) 1.0112(2) 0.0687 1.0000 Uani . . . . . .
C36 C 0.1486(3) 0.49423(16) 1.1510(3) 0.0629 1.0000 Uani . . . . . .
N1 N 0.39682(15) 0.62678(8) 1.36266(12) 0.0275 1.0000 Uani . . . . . .
N2 N 0.62509(13) 0.64457(8) 1.36948(12) 0.0252 1.0000 Uani . . . . . .
N3 N 0.62831(14) 0.62433(9) 1.15281(12) 0.0291 1.0000 Uani . . . . . .
N4 N 0.39921(14) 0.63956(9) 1.14581(12) 0.0261 1.0000 Uani . . . . . .
Co1 Co 0.51335(2) 0.613189(13) 1.25861(2) 0.0269 1.0000 Uani . . . . . .
O1 O 0.51964(17) 0.51761(8) 1.26676(15) 0.0470 1.0000 Uani . . . . . .
H1001 H 0.6267 0.4760 1.1816 0.0840 1.0000 Uiso . . . . . .
H1002 H 0.5079 0.4917 1.1291 0.0837 1.0000 Uiso . . . . . .
H1011 H 0.5640 0.3875 1.2293 0.1705 1.0000 Uiso . . . . . .
H1012 H 0.4543 0.3998 1.1650 0.1698 1.0000 Uiso . . . . . .
H11 H 0.2290 0.6082 1.3368 0.0458 1.0000 Uiso . . . . . .
H21 H 0.1935 0.6514 1.4970 0.0474 1.0000 Uiso . . . . . .
H31 H 0.3866 0.6851 1.5679 0.0491 1.0000 Uiso . . . . . .
H51 H 0.6107 0.6826 1.4933 0.0403 1.0000 Uiso . . . . . .
H71 H 0.7977 0.6091 1.1806 0.0481 1.0000 Uiso . . . . . .
H81 H 0.8300 0.6507 1.0180 0.0493 1.0000 Uiso . . . . . .
H91 H 0.6369 0.6806 0.9480 0.0491 1.0000 Uiso . . . . . .
H111 H 0.4130 0.6751 1.0211 0.0434 1.0000 Uiso . . . . . .
H151 H 0.9971 0.6013 1.3990 0.0540 1.0000 Uiso . . . . . .
H161 H 1.0506 0.7035 1.3706 0.0536 1.0000 Uiso . . . . . .
H171 H 0.9114 0.7775 1.3322 0.0484 1.0000 Uiso . . . . . .
H211 H 0.1122 0.7733 1.1818 0.0495 1.0000 Uiso . . . . . .
H221 H -0.0250 0.7000 1.1419 0.0546 1.0000 Uiso . . . . . .
H231 H 0.0264 0.5987 1.1148 0.0538 1.0000 Uiso . . . . . .
H251 H 0.7162 0.5428 1.3741 0.0637 1.0000 Uiso . . . . . .
H261 H 0.7697 0.4896 1.5132 0.1776 1.0000 Uiso . . . . . .
H262 H 0.8696 0.5382 1.5327 0.1770 1.0000 Uiso . . . . . .
H263 H 0.7404 0.5598 1.5340 0.1778 1.0000 Uiso . . . . . .
H271 H 0.8313 0.4578 1.3560 0.1385 1.0000 Uiso . . . . . .
H272 H 0.9395 0.4987 1.3744 0.1390 1.0000 Uiso . . . . . .
H273 H 0.8608 0.5095 1.2845 0.1386 1.0000 Uiso . . . . . .
H281 H 0.6087 0.7497 1.3123 0.0443 1.0000 Uiso . . . . . .
H291 H 0.6194 0.8522 1.3637 0.0903 1.0000 Uiso . . . . . .
H292 H 0.7521 0.8468 1.3865 0.0903 1.0000 Uiso . . . . . .
H293 H 0.6643 0.8102 1.4455 0.0905 1.0000 Uiso . . . . . .
H301 H 0.6396 0.8219 1.1937 0.0726 1.0000 Uiso . . . . . .
H302 H 0.7710 0.8162 1.2119 0.0735 1.0000 Uiso . . . . . .
H303 H 0.7020 0.7605 1.1693 0.0733 1.0000 Uiso . . . . . .
H311 H 0.4159 0.7434 1.2089 0.0443 1.0000 Uiso . . . . . .
H321 H 0.3826 0.8216 1.3167 0.0712 1.0000 Uiso . . . . . .
H322 H 0.2493 0.8169 1.2943 0.0715 1.0000 Uiso . . . . . .
H323 H 0.3157 0.7612 1.3437 0.0714 1.0000 Uiso . . . . . .
H331 H 0.4128 0.8452 1.1460 0.0831 1.0000 Uiso . . . . . .
H332 H 0.2809 0.8395 1.1199 0.0832 1.0000 Uiso . . . . . .
H333 H 0.3687 0.8003 1.0668 0.0835 1.0000 Uiso . . . . . .
H341 H 0.3024 0.5364 1.1528 0.0585 1.0000 Uiso . . . . . .
H351 H 0.2796 0.4864 1.0030 0.1226 1.0000 Uiso . . . . . .
H352 H 0.3112 0.5590 0.9908 0.1225 1.0000 Uiso . . . . . .
H353 H 0.1798 0.5357 0.9761 0.1215 1.0000 Uiso . . . . . .
H361 H 0.1795 0.4526 1.1469 0.1134 1.0000 Uiso . . . . . .
H362 H 0.1373 0.5036 1.2174 0.1135 1.0000 Uiso . . . . . .
H363 H 0.0765 0.4959 1.1166 0.1136 1.0000 Uiso . . . . . .
H1041 H 0.5501 0.4697 1.3890 0.0824 1.0000 Uiso . . . . . .
H1042 H 0.4232 0.5021 1.3791 0.0824 1.0000 Uiso . . . . . .
H1021 H 0.4494 0.3871 1.3452 0.1065 1.0000 Uiso . . . . . .
H1022 H 0.3523 0.4284 1.2853 0.1065 1.0000 Uiso . . . . . .

loop_
_atom_site_aniso_label
_atom_site_aniso_U_11
_atom_site_aniso_U_22
_atom_site_aniso_U_33
_atom_site_aniso_U_23
_atom_site_aniso_U_13
_atom_site_aniso_U_12
C100 0.0578(16) 0.0454(17) 0.073(2) -0.0276(15) 0.0183(15) 0.0028(13)
C101 0.196(6) 0.0290(17) 0.103(3) -0.0244(19) 0.013(4) -0.007(2)
C102 0.110(3) 0.057(2) 0.093(3) 0.028(2) -0.026(3) -0.037(2)
C104 0.085(2) 0.0320(15) 0.076(2) 0.0069(14) 0.0375(18) -0.0072(14)
C1 0.0252(9) 0.0398(14) 0.0313(10) 0.0002(9) 0.0063(8) -0.0040(8)
C2 0.0263(10) 0.0430(13) 0.0307(10) 0.0025(9) 0.0090(9) 0.0013(9)
C3 0.0316(10) 0.0429(13) 0.0266(9) -0.0024(9) 0.0086(9) 0.0012(9)
C4 0.0249(9) 0.0342(12) 0.0252(9) 0.0008(8) 0.0065(8) 0.0011(7)
C5 0.0275(9) 0.0335(11) 0.0247(9) 0.0003(8) 0.0041(8) -0.0006(8)
C7 0.0275(9) 0.0392(14) 0.0325(10) -0.0034(9) 0.0082(9) -0.0016(8)
C8 0.0289(10) 0.0415(13) 0.0339(11) -0.0055(10) 0.0122(9) -0.0053(9)
C9 0.0329(10) 0.0428(13) 0.0254(10) 0.0008(9) 0.0093(9) -0.0023(9)
C10 0.0280(9) 0.0326(11) 0.0241(9) -0.0019(8) 0.0072(8) -0.0030(8)
C11 0.0269(9) 0.0364(12) 0.0268(9) -0.0034(8) 0.0039(8) 0.0009(8)
C13 0.0227(9) 0.0334(12) 0.0235(9) -0.0015(8) 0.0025(8) -0.0001(7)
C14 0.0273(9) 0.0338(11) 0.0350(10) 0.0002(10) 0.0024(8) 0.0017(9)
C15 0.0256(10) 0.0453(15) 0.0414(12) 0.0006(10) 0.0020(10) 0.0067(9)
C16 0.0231(9) 0.0507(15) 0.0377(12) 0.0030(10) 0.0046(9) -0.0048(9)
C17 0.0281(10) 0.0410(13) 0.0330(11) 0.0048(9) 0.0067(9) -0.0056(9)
C18 0.0250(9) 0.0327(11) 0.0240(9) 0.0014(8) 0.0044(8) -0.0021(7)
C19 0.0247(9) 0.0327(11) 0.0237(9) -0.0015(8) 0.0046(8) -0.0018(7)
C20 0.0276(9) 0.0338(11) 0.0237(9) -0.0007(8) 0.0053(8) 0.0006(8)
C21 0.0290(10) 0.0401(13) 0.0351(11) -0.0005(10) 0.0040(9) 0.0070(9)
C22 0.0240(10) 0.0565(16) 0.0349(11) 0.0021(11) 0.0034(9) 0.0018(9)
C23 0.0258(10) 0.0490(16) 0.0370(12) -0.0006(10) 0.0024(9) -0.0077(9)
C24 0.0289(9) 0.0364(12) 0.0304(9) -0.0003(10) 0.0038(8) -0.0022(9)
C25 0.0328(11) 0.0312(13) 0.0704(18) 0.0019(12) 0.0014(12) 0.0059(9)
C26 0.196(5) 0.037(2) 0.071(2) 0.0068(16) 0.053(3) -0.015(2)
C27 0.102(3) 0.0438(19) 0.083(3) -0.0080(18) 0.023(2) 0.0128(18)
C28 0.0306(10) 0.0336(12) 0.0293(10) 0.0055(9) 0.0032(9) 0.0005(8)
C29 0.0574(16) 0.0522(17) 0.0387(13) -0.0056(12) 0.0014(12) 0.0184(13)
C30 0.0529(14) 0.0395(14) 0.0331(11) 0.0070(10) 0.0045(11) 0.0042(11)
C31 0.0317(10) 0.0321(12) 0.0296(10) -0.0037(8) 0.0032(9) 0.0018(8)
C32 0.0506(13) 0.0389(14) 0.0306(11) -0.0060(10) 0.0034(11) -0.0001(10)
C33 0.0504(14) 0.0479(16) 0.0387(12) 0.0053(11) 0.0046(11) -0.0131(12)
C34 0.0416(12) 0.0339(13) 0.0479(13) -0.0028(10) 0.0080(11) -0.0069(10)
C35 0.114(3) 0.0385(17) 0.0553(18) -0.0084(14) 0.0197(19) -0.0015(17)
C36 0.0558(17) 0.0480(18) 0.085(2) 0.0145(17) 0.0078(17) -0.0099(13)
N1 0.0272(8) 0.0304(10) 0.0256(8) -0.0008(7) 0.0067(7) -0.0002(6)
N2 0.0218(7) 0.0271(9) 0.0269(8) 0.0028(7) 0.0033(7) -0.0009(6)
N3 0.0254(8) 0.0356(11) 0.0269(8) -0.0019(7) 0.0059(7) -0.0037(7)
N4 0.0238(7) 0.0292(9) 0.0255(8) -0.0035(7) 0.0047(7) -0.0020(6)
Co1 0.02703(13) 0.02723(13) 0.02712(13) -0.00151(14) 0.00708(9) -0.00225(13)
O1 0.0637(11) 0.0275(7) 0.0530(10) -0.0067(8) 0.0295(8) -0.0058(8)

loop_
_atom_type_symbol
_atom_type_scat_dispersion_real
_atom_type_scat_dispersion_imag
_atom_type_scat_Cromer_Mann_a1
_atom_type_scat_Cromer_Mann_b1
_atom_type_scat_Cromer_Mann_a2
_atom_type_scat_Cromer_Mann_b2
_atom_type_scat_Cromer_Mann_a3
_atom_type_scat_Cromer_Mann_b3
_atom_type_scat_Cromer_Mann_a4
_atom_type_scat_Cromer_Mann_b4
_atom_type_scat_Cromer_Mann_c
_atom_type_scat_source
C 0.0033 0.0016 2.3100 20.8439 1.0200 10.2075 1.5886 0.5687 0.8650 51.6512 0.2156 'International Tables Vol C 4.2.6.8 and 6.1.1.4'
H 0.0000 0.0000 0.4930 10.5109 0.3229 26.1257 0.1402 3.1424 0.0408 57.7998 0.0030 'International Tables Vol C 4.2.6.8 and 6.1.1.4'
N 0.0061 0.0033 12.2126 0.0057 3.1322 9.8933 2.0125 28.9975 1.1663 0.5826 -11.5290 'International Tables Vol C 4.2.6.8 and 6.1.1.4'
O 0.0106 0.0060 3.0485 13.2771 2.2868 5.7011 1.5463 0.3239 0.8670 32.9089 0.2508 'International Tables Vol C 4.2.6.8 and 6.1.1.4'
Co 0.3494 0.9721 12.2841 4.2791 7.3409 0.2784 4.0034 13.5359 2.3488 71.1692 1.0118 'International Tables Vol C 4.2.6.8 and 6.1.1.4'

loop_
_geom_angle_atom_site_label_1
_geom_angle_site_symmetry_1
_geom_angle_atom_site_label_2
_geom_angle_site_symmetry_2
_geom_angle_atom_site_label_3
_geom_angle_site_symmetry_3
_geom_angle
_geom_angle_publ_flag
C101 . C100 . O1 . 104.0(3) yes
C101 . C100 . H1001 . 111.1 no
O1 . C100 . H1001 . 109.7 no
C101 . C100 . H1002 . 111.5 no
O1 . C100 . H1002 . 112.0 no
H1001 . C100 . H1002 . 108.4 no
C100 . C101 . C102 . 107.9(3) yes
C100 . C101 . H1011 . 109.0 no
C102 . C101 . H1011 . 109.8 no
C100 . C101 . H1012 . 107.9 no
C102 . C101 . H1012 . 112.3 no
H1011 . C101 . H1012 . 109.8 no
C101 . C102 . C104 . 104.3(3) yes
C101 . C102 . H1021 . 110.1 no
C104 . C102 . H1021 . 110.2 no
C101 . C102 . H1022 . 111.4 no
C104 . C102 . H1022 . 111.1 no
H1021 . C102 . H1022 . 109.6 no
C102 . C104 . O1 . 105.7(3) yes
C102 . C104 . H1041 . 111.0 no
O1 . C104 . H1041 . 110.4 no
C102 . C104 . H1042 . 110.2 no
O1 . C104 . H1042 . 110.1 no
H1041 . C104 . H1042 . 109.4 no
C2 . C1 . N1 . 111.03(19) yes
C2 . C1 . H11 . 126.1 no
N1 . C1 . H11 . 122.9 no
C1 . C2 . C3 . 106.51(18) yes
C1 . C2 . H21 . 126.7 no
C3 . C2 . H21 . 126.8 no
C2 . C3 . C4 . 105.95(19) yes
C2 . C3 . H31 . 127.8 no
C4 . C3 . H31 . 126.2 no
C3 . C4 . C5 . 131.6(2) yes
C3 . C4 . N1 . 110.78(18) yes
C5 . C4 . N1 . 117.51(19) yes
C4 . C5 . N2 . 119.18(19) yes
C4 . C5 . H51 . 120.9 no
N2 . C5 . H51 . 119.9 no
C8 . C7 . N3 . 111.05(19) yes
C8 . C7 . H71 . 125.7 no
N3 . C7 . H71 . 123.3 no
C7 . C8 . C9 . 106.34(18) yes
C7 . C8 . H81 . 127.2 no
C9 . C8 . H81 . 126.5 no
C8 . C9 . C10 . 106.11(19) yes
C8 . C9 . H91 . 127.9 no
C10 . C9 . H91 . 126.0 no
C9 . C10 . C11 . 131.9(2) yes
C9 . C10 . N3 . 110.62(18) yes
C11 . C10 . N3 . 117.38(19) yes
C10 . C11 . N4 . 119.4(2) yes
C10 . C11 . H111 . 120.2 no
N4 . C11 . H111 . 120.4 no
C14 . C13 . C18 . 121.84(19) yes
C14 . C13 . N2 . 119.4(2) yes
C18 . C13 . N2 . 118.66(18) yes
C13 . C14 . C15 . 117.8(2) yes
C13 . C14 . C25 . 120.54(19) yes
C15 . C14 . C25 . 121.7(2) yes
C14 . C15 . C16 . 121.2(2) yes
C14 . C15 . H151 . 118.0 no
C16 . C15 . H151 . 120.8 no
C15 . C16 . C17 . 119.9(2) yes
C15 . C16 . H161 . 120.0 no
C17 . C16 . H161 . 120.1 no
C16 . C17 . C18 . 121.5(2) yes
C16 . C17 . H171 . 119.9 no
C18 . C17 . H171 . 118.7 no
C13 . C18 . C17 . 117.55(19) yes
C13 . C18 . C28 . 121.74(18) yes
C17 . C18 . C28 . 120.7(2) yes
C20 . C19 . C24 . 122.11(19) yes
C20 . C19 . N4 . 118.73(18) yes
C24 . C19 . N4 . 119.08(19) yes
C19 . C20 . C21 . 117.8(2) yes
C19 . C20 . C31 . 121.76(18) yes
C21 . C20 . C31 . 120.4(2) yes
C20 . C21 . C22 . 121.0(2) yes
C20 . C21 . H211 . 120.1 no
C22 . C21 . H211 . 118.9 no
C21 . C22 . C23 . 120.3(2) yes
C21 . C22 . H221 . 120.1 no
C23 . C22 . H221 . 119.6 no
C22 . C23 . C24 . 121.3(2) yes
C22 . C23 . H231 . 120.4 no
C24 . C23 . H231 . 118.2 no
C19 . C24 . C23 . 117.2(2) yes
C19 . C24 . C34 . 120.45(19) yes
C23 . C24 . C34 . 122.3(2) yes
C14 . C25 . C26 . 111.6(3) yes
C14 . C25 . C27 . 113.8(3) yes
C26 . C25 . C27 . 110.9(3) yes
C14 . C25 . H251 . 105.9 no
C26 . C25 . H251 . 109.8 no
C27 . C25 . H251 . 104.3 no
C25 . C26 . H261 . 109.2 no
C25 . C26 . H262 . 108.7 no
H261 . C26 . H262 . 110.2 no
C25 . C26 . H263 . 108.4 no
H261 . C26 . H263 . 109.9 no
H262 . C26 . H263 . 110.3 no
C25 . C27 . H271 . 111.5 no
C25 . C27 . H272 . 110.4 no
H271 . C27 . H272 . 108.3 no
C25 . C27 . H273 . 109.5 no
H271 . C27 . H273 . 109.1 no
H272 . C27 . H273 . 107.9 no
C18 . C28 . C29 . 111.92(18) yes
C18 . C28 . C30 . 111.11(19) yes
C29 . C28 . C30 . 111.0(2) yes
C18 . C28 . H281 . 107.5 no
C29 . C28 . H281 . 107.9 no
C30 . C28 . H281 . 107.1 no
C28 . C29 . H291 . 108.8 no
C28 . C29 . H292 . 110.6 no
H291 . C29 . H292 . 109.5 no
C28 . C29 . H293 . 111.2 no
H291 . C29 . H293 . 106.7 no
H292 . C29 . H293 . 109.9 no
C28 . C30 . H301 . 110.3 no
C28 . C30 . H302 . 110.7 no
H301 . C30 . H302 . 107.8 no
C28 . C30 . H303 . 111.9 no
H301 . C30 . H303 . 108.4 no
H302 . C30 . H303 . 107.7 no
C20 . C31 . C32 . 111.75(18) yes
C20 . C31 . C33 . 111.67(18) yes
C32 . C31 . C33 . 111.1(2) yes
C20 . C31 . H311 . 107.6 no
C32 . C31 . H311 . 105.9 no
C33 . C31 . H311 . 108.6 no
C31 . C32 . H321 . 109.0 no
C31 . C32 . H322 . 109.9 no
H321 . C32 . H322 . 108.9 no
C31 . C32 . H323 . 109.9 no
H321 . C32 . H323 . 109.6 no
H322 . C32 . H323 . 109.5 no
C31 . C33 . H331 . 110.6 no
C31 . C33 . H332 . 109.7 no
H331 . C33 . H332 . 107.8 no
C31 . C33 . H333 . 113.0 no
H331 . C33 . H333 . 107.3 no
H332 . C33 . H333 . 108.3 no
C24 . C34 . C35 . 112.1(2) yes
C24 . C34 . C36 . 113.7(2) yes
C35 . C34 . C36 . 111.5(3) yes
C24 . C34 . H341 . 105.2 no
C35 . C34 . H341 . 108.6 no
C36 . C34 . H341 . 105.1 no
C34 . C35 . H351 . 110.8 no
C34 . C35 . H352 . 109.4 no
H351 . C35 . H352 . 112.6 no
C34 . C35 . H353 . 104.1 no
H351 . C35 . H353 . 109.1 no
H352 . C35 . H353 . 110.5 no
C34 . C36 . H361 . 110.6 no
C34 . C36 . H362 . 108.5 no
H361 . C36 . H362 . 108.7 no
C34 . C36 . H363 . 111.2 no
H361 . C36 . H363 . 109.1 no
H362 . C36 . H363 . 108.7 no
C4 . N1 . C1 . 105.71(17) yes
C4 . N1 . Co1 . 110.59(13) yes
C1 . N1 . Co1 . 143.39(15) yes
C13 . N2 . C5 . 117.60(17) yes
C13 . N2 . Co1 . 128.86(14) yes
C5 . N2 . Co1 . 112.05(13) yes
C10 . N3 . C7 . 105.88(18) yes
C10 . N3 . Co1 . 110.55(13) yes
C7 . N3 . Co1 . 142.92(15) yes
C19 . N4 . C11 . 116.90(18) yes
C19 . N4 . Co1 . 129.06(13) yes
C11 . N4 . Co1 . 111.76(14) yes
N4 . Co1 . N2 . 145.64(6) yes
N4 . Co1 . N1 . 95.10(7) yes
N2 . Co1 . N1 . 80.15(7) yes
N4 . Co1 . N3 . 80.14(7) yes
N2 . Co1 . N3 . 95.93(7) yes
N1 . Co1 . N3 . 165.38(7) yes
N4 . Co1 . O1 . 109.31(8) yes
N2 . Co1 . O1 . 105.04(8) yes
N1 . Co1 . O1 . 97.02(8) yes
N3 . Co1 . O1 . 97.60(8) yes
C104 . O1 . C100 . 109.1(2) yes
C104 . O1 . Co1 . 126.34(17) yes
C100 . O1 . Co1 . 123.92(19) yes

loop_
_geom_bond_atom_site_label_1
_geom_bond_site_symmetry_1
_geom_bond_atom_site_label_2
_geom_bond_site_symmetry_2
_geom_bond_distance
_geom_bond_publ_flag
C100 . C101 . 1.488(6) yes
C100 . O1 . 1.448(3) yes
C100 . H1001 . 0.967 no
C100 . H1002 . 0.967 no
C101 . C102 . 1.472(8) yes
C101 . H1011 . 0.961 no
C101 . H1012 . 0.933 no
C102 . C104 . 1.435(5) yes
C102 . H1021 . 1.004 no
C102 . H1022 . 0.994 no
C104 . O1 . 1.448(4) yes
C104 . H1041 . 0.997 no
C104 . H1042 . 1.005 no
C1 . C2 . 1.401(3) yes
C1 . N1 . 1.353(3) yes
C1 . H11 . 0.923 no
C2 . C3 . 1.388(3) yes
C2 . H21 . 0.937 no
C3 . C4 . 1.402(3) yes
C3 . H31 . 0.925 no
C4 . C5 . 1.417(3) yes
C4 . N1 . 1.371(3) yes
C5 . N2 . 1.298(3) yes
C5 . H51 . 0.943 no
C7 . C8 . 1.408(3) yes
C7 . N3 . 1.348(3) yes
C7 . H71 . 0.934 no
C8 . C9 . 1.383(3) yes
C8 . H81 . 0.929 no
C9 . C10 . 1.406(3) yes
C9 . H91 . 0.901 no
C10 . C11 . 1.421(3) yes
C10 . N3 . 1.370(3) yes
C11 . N4 . 1.295(3) yes
C11 . H111 . 0.928 no
C13 . C14 . 1.404(3) yes
C13 . C18 . 1.404(3) yes
C13 . N2 . 1.429(2) yes
C14 . C15 . 1.393(3) yes
C14 . C25 . 1.513(4) yes
C15 . C16 . 1.382(4) yes
C15 . H151 . 0.918 no
C16 . C17 . 1.379(3) yes
C16 . H161 . 0.927 no
C17 . C18 . 1.394(3) yes
C17 . H171 . 0.932 no
C18 . C28 . 1.525(3) yes
C19 . C20 . 1.399(3) yes
C19 . C24 . 1.410(3) yes
C19 . N4 . 1.435(3) yes
C20 . C21 . 1.400(3) yes
C20 . C31 . 1.519(3) yes
C21 . C22 . 1.380(4) yes
C21 . H211 . 0.925 no
C22 . C23 . 1.380(4) yes
C22 . H221 . 0.914 no
C23 . C24 . 1.401(3) yes
C23 . H231 . 0.901 no
C24 . C34 . 1.517(4) yes
C25 . C26 . 1.495(5) yes
C25 . C27 . 1.524(5) yes
C25 . H251 . 0.951 no
C26 . H261 . 0.957 no
C26 . H262 . 0.960 no
C26 . H263 . 0.961 no
C27 . H271 . 0.951 no
C27 . H272 . 0.954 no
C27 . H273 . 0.952 no
C28 . C29 . 1.525(4) yes
C28 . C30 . 1.527(3) yes
C28 . H281 . 0.972 no
C29 . H291 . 0.956 no
C29 . H292 . 0.962 no
C29 . H293 . 0.955 no
C30 . H301 . 0.958 no
C30 . H302 . 0.953 no
C30 . H303 . 0.954 no
C31 . C32 . 1.538(3) yes
C31 . C33 . 1.517(4) yes
C31 . H311 . 0.985 no
C32 . H321 . 0.969 no
C32 . H322 . 0.962 no
C32 . H323 . 0.951 no
C33 . H331 . 0.968 no
C33 . H332 . 0.969 no
C33 . H333 . 0.945 no
C34 . C35 . 1.522(4) yes
C34 . C36 . 1.520(4) yes
C34 . H341 . 0.972 no
C35 . H351 . 0.967 no
C35 . H352 . 0.965 no
C35 . H353 . 0.998 no
C36 . H361 . 0.963 no
C36 . H362 . 0.976 no
C36 . H363 . 0.947 no
N1 . Co1 . 2.0820(18) yes
N2 . Co1 . 2.0899(17) yes
N3 . Co1 . 2.0814(18) yes
N4 . Co1 . 2.0942(17) yes
Co1 . O1 . 2.0484(17) yes
